data_2021358
loop_
_publ_author_name
'Almagro, Luis'
'Nogueras, Manuel'
'Su\'arez, Margarita'
'Cobo, Justo'
'Glidewell, Christopher'

_publ_section_title
;
 Chloro--formyl steroids as precursors for hybrid heterosteroids:
 synthesis, spectroscopic characterization, and molecular and
 supramolecular structures
;
_journal_coeditor_code YF3157
_journal_issue 12
_journal_name_full 'Acta Crystallographica Section C'
_journal_page_first
;
;
_journal_paper_doi 10.1107/S2053229618015887
_journal_volume 74
_journal_year 2018
_chemical_absolute_configuration ad
_chemical_formula_iupac 'C26 H37 Cl O4'
_chemical_formula_moiety 'C26 H37 Cl O4'
_chemical_formula_sum 'C26 H37 Cl O4'
_chemical_formula_weight 449.01
_chemical_name_systematic
'Methyl (<i>R</i>)-4-[(5<i>S</i>,8<i>R</i>,9<i>S</i>,10<i>R</i>,13<i>R</i>,14<i>S</i>,17<i>R</i>)-3-chloro-4-formyl-10,13-dimethyl-12-oxo-2,5,6,7,8,9,10,11,12,13,14,15,16,17-tetradecahydro-1<i>H</i>-cyclopenta[<i>a</i>]phenanthren-17-yl]pentanoate'
_space_group_crystal_system orthorhombic
_space_group_IT_number 19
_space_group_name_Hall 'P 2ac 2ab'
_space_group_name_H-M_alt 'P 21 21 21'
_symmetry_space_group_name_Hall 'P 2ac 2ab'
_symmetry_space_group_name_H-M 'P 21 21 21'
_atom_sites_solution_hydrogens geom
_audit_creation_method SHELXL-2014
_cell_angle_alpha 90
_cell_angle_beta 90
_cell_angle_gamma 90
_cell_formula_units_Z 4
_cell_length_a 7.0444(3)
_cell_length_b 10.8756(6)
_cell_length_c 30.4910(14)
_cell_measurement_reflns_used 5558
_cell_measurement_temperature 100(2)
_cell_measurement_theta_max 27.897
_cell_measurement_theta_min 2.300
_cell_volume 2335.98(19)
_computing_cell_refinement
;
SAINT (Bruker, 2016)
;
_computing_data_collection
;
APEX3 (Bruker, 2016)
;
_computing_data_reduction
;
SAINT (Bruker, 2016)
;
_computing_molecular_graphics
;
PLATON (Spek, 2009)
;
_computing_publication_material
;
SHELXL2014 (Sheldrick, 2015) and PLATON (Spek, 2009)
;
_computing_structure_refinement
;
SHELXL2014 (Sheldrick, 2015)
;
_computing_structure_solution
;
SIR92 (Altomare <i>et al.</i>,  1994)
;
_diffrn_ambient_temperature 100(2)
_diffrn_measured_fraction_theta_full 0.999
_diffrn_measured_fraction_theta_max 0.997
_diffrn_measurement_device_type 'Bruker D8 Venture'
_diffrn_measurement_method '\f and \w scans'
_diffrn_radiation_monochromator 'multilayer mirror'
_diffrn_radiation_type MoK\a
_diffrn_radiation_wavelength 0.71073
_diffrn_reflns_av_R_equivalents 0.0737
_diffrn_reflns_av_unetI/netI 0.0682
_diffrn_reflns_limit_h_max 9
_diffrn_reflns_limit_h_min -8
_diffrn_reflns_limit_k_max 14
_diffrn_reflns_limit_k_min -14
_diffrn_reflns_limit_l_max 39
_diffrn_reflns_limit_l_min -39
_diffrn_reflns_number 23212
_diffrn_reflns_theta_full 25.242
_diffrn_reflns_theta_max 27.897
_diffrn_reflns_theta_min 2.300
_diffrn_source 'INCOATEC high brilliance microfocus sealed tube'
_diffrn_standards_decay_% 0
_diffrn_standards_interval_count 0
_diffrn_standards_interval_time 0
_diffrn_standards_number 0
_exptl_absorpt_coefficient_mu 0.194
_exptl_absorpt_correction_T_max 0.977
_exptl_absorpt_correction_T_min 0.929
_exptl_absorpt_correction_type multi-scan
_exptl_absorpt_process_details
;
(SADABS; Bruker, 2016)
;
_exptl_crystal_colour colourless
_exptl_crystal_density_diffrn 1.277
_exptl_crystal_description block
_exptl_crystal_F_000 968
_exptl_crystal_size_max 0.280
_exptl_crystal_size_mid 0.170
_exptl_crystal_size_min 0.120
_refine_diff_density_max 0.277
_refine_diff_density_min -0.271
_refine_ls_abs_structure_details
;
Flack <i>x</i> determined using 1650 quotients [(I+)-(I-)]/[(I+)+(I-)]
(Parsons <i>et al.</i>,  2013)
;
_refine_ls_abs_structure_Flack 0.05(3)
_refine_ls_extinction_method none
_refine_ls_goodness_of_fit_ref 1.056
_refine_ls_hydrogen_treatment constr
_refine_ls_matrix_type full
_refine_ls_number_parameters 284
_refine_ls_number_reflns 5558
_refine_ls_number_restraints 0
_refine_ls_restrained_S_all 1.056
_refine_ls_R_factor_all 0.0711
_refine_ls_R_factor_gt 0.0475
_refine_ls_shift/su_max 0.000
_refine_ls_shift/su_mean 0.000
_refine_ls_structure_factor_coef Fsqd
_refine_ls_weighting_details 'w=1/[\s^2^(Fo^2^)+(0.0362P)^2^+0.4052P] where P=(Fo^2^+2Fc^2^)/3'
_refine_ls_weighting_scheme calc
_refine_ls_wR_factor_gt 0.0838
_refine_ls_wR_factor_ref 0.0902
_reflns_number_gt 4513
_reflns_number_total 5558
_reflns_threshold_expression 'I > 2\s(I)'
_cod_data_source_file yf3157sup1.cif
_cod_data_source_block IV
_cod_database_code 2021358
_shelx_space_group_comment
;
The symmetry employed for this shelxl refinement is uniquely defined
by the following loop, which should always be used as a source of
symmetry information in preference to the above space-group names.
They are only intended as comments.
;
_shelx_estimated_absorpt_t_min 0.948
_shelx_estimated_absorpt_t_max 0.977
_shelxl_version_number 2.014

loop_
_space_group_symop_operation_xyz
'x, y, z'
'-x+1/2, -y, z+1/2'
'-x, y+1/2, -z+1/2'
'x+1/2, -y+1/2, -z'

loop_
_atom_site_type_symbol
_atom_site_label
_atom_site_fract_x
_atom_site_fract_y
_atom_site_fract_z
_atom_site_U_iso_or_equiv
_atom_site_adp_type
_atom_site_calc_flag
_atom_site_occupancy
C C1 -0.0310(4) 0.7208(2) 0.73259(9) 0.0129(6) Uani d 1
H H1A -0.0624 0.8010 0.7461 0.015 Uiso calc 1
H H1B -0.1509 0.6828 0.7225 0.015 Uiso calc 1
C C2 0.0607(4) 0.6380(3) 0.76699(9) 0.0137(6) Uani d 1
H H2A -0.0179 0.6372 0.7939 0.016 Uiso calc 1
H H2B 0.0690 0.5528 0.7557 0.016 Uiso calc 1
C C3 0.2541(4) 0.6844(3) 0.77745(9) 0.0123(6) Uani d 1
Cl Cl3 0.34195(11) 0.62817(7) 0.82729(2) 0.02031(17) Uani d 1
C C4 0.3526(4) 0.7653(2) 0.75318(9) 0.0109(5) Uani d 1
C C5 0.2769(4) 0.8138(3) 0.70954(8) 0.0110(6) Uani d 1
H H5 0.2344 0.9002 0.7150 0.013 Uiso calc 1
C C6 0.4318(4) 0.8204(3) 0.67408(9) 0.0135(6) Uani d 1
H H6A 0.3873 0.8744 0.6501 0.016 Uiso calc 1
H H6B 0.5469 0.8582 0.6869 0.016 Uiso calc 1
C C7 0.4842(4) 0.6951(3) 0.65496(9) 0.0124(6) Uani d 1
H H7A 0.5408 0.6433 0.6782 0.015 Uiso calc 1
H H7B 0.5805 0.7062 0.6316 0.015 Uiso calc 1
C C8 0.3100(4) 0.6300(3) 0.63585(8) 0.0101(5) Uani d 1
H H8 0.2559 0.6808 0.6115 0.012 Uiso calc 1
C C9 0.1618(4) 0.6174(2) 0.67272(8) 0.0090(5) Uani d 1
H H9 0.2264 0.5713 0.6969 0.011 Uiso calc 1
C C10 0.0998(4) 0.7421(2) 0.69297(9) 0.0103(6) Uani d 1
C C11 -0.0090(4) 0.5365(2) 0.65852(9) 0.0132(6) Uani d 1
H H11A -0.0925 0.5208 0.6840 0.016 Uiso calc 1
H H11B -0.0841 0.5799 0.6359 0.016 Uiso calc 1
C C12 0.0635(4) 0.4162(3) 0.64043(9) 0.0104(6) Uani d 1
O O12 0.0436(3) 0.32029(18) 0.66042(6) 0.0207(5) Uani d 1
C C13 0.1888(4) 0.4287(2) 0.60019(8) 0.0085(5) Uani d 1
C C14 0.3611(4) 0.5034(2) 0.61849(8) 0.0101(5) Uani d 1
H H14 0.4120 0.4557 0.6439 0.012 Uiso calc 1
C C15 0.5072(4) 0.4918(3) 0.58173(9) 0.0163(6) Uani d 1
H H15A 0.6379 0.4998 0.5933 0.020 Uiso calc 1
H H15B 0.4867 0.5556 0.5590 0.020 Uiso calc 1
C C16 0.4733(4) 0.3614(3) 0.56270(9) 0.0154(6) Uani d 1
H H16A 0.4585 0.3654 0.5304 0.018 Uiso calc 1
H H16B 0.5822 0.3071 0.5696 0.018 Uiso calc 1
C C17 0.2895(3) 0.3111(3) 0.58418(9) 0.0102(5) Uani d 1
H H17 0.3272 0.2626 0.6106 0.012 Uiso calc 1
C C18 -0.0067(4) 0.8232(3) 0.65961(9) 0.0157(6) Uani d 1
H H18A -0.1237 0.7817 0.6505 0.024 Uiso calc 1
H H18B 0.0741 0.8373 0.6339 0.024 Uiso calc 1
H H18C -0.0384 0.9022 0.6732 0.024 Uiso calc 1
C C19 0.0862(4) 0.4956(3) 0.56255(9) 0.0130(6) Uani d 1
H H19A -0.0317 0.4521 0.5555 0.019 Uiso calc 1
H H19B 0.1684 0.4974 0.5366 0.019 Uiso calc 1
H H19C 0.0566 0.5800 0.5716 0.019 Uiso calc 1
C C20 0.1789(4) 0.2245(2) 0.55331(9) 0.0108(6) Uani d 1
H H20 0.1457 0.2733 0.5266 0.013 Uiso calc 1
C C21 -0.0078(4) 0.1785(3) 0.57286(10) 0.0188(6) Uani d 1
H H21A 0.0175 0.1370 0.6008 0.028 Uiso calc 1
H H21B -0.0677 0.1206 0.5525 0.028 Uiso calc 1
H H21C -0.0930 0.2483 0.5779 0.028 Uiso calc 1
C C22 0.3021(4) 0.1157(3) 0.53795(8) 0.0119(6) Uani d 1
H H22A 0.2262 0.0641 0.5178 0.014 Uiso calc 1
H H22B 0.4114 0.1483 0.5212 0.014 Uiso calc 1
C C23 0.3773(5) 0.0346(3) 0.57512(9) 0.0215(7) Uani d 1
H H23A 0.4700 0.0819 0.5928 0.026 Uiso calc 1
H H23B 0.2709 0.0108 0.5946 0.026 Uiso calc 1
C C24 0.4711(4) -0.0790(3) 0.55754(9) 0.0182(7) Uani d 1
O O24 0.3881(3) -0.1685(2) 0.54457(8) 0.0319(6) Uani d 1
O O25 0.6600(3) -0.06945(18) 0.55754(7) 0.0231(5) Uani d 1
C C25 0.7633(5) -0.1731(3) 0.54004(11) 0.0298(8) Uani d 1
H H25A 0.7255 -0.1868 0.5095 0.045 Uiso calc 1
H H25B 0.7348 -0.2466 0.5574 0.045 Uiso calc 1
H H25C 0.8998 -0.1561 0.5413 0.045 Uiso calc 1
C C411 0.5238(4) 0.8238(3) 0.77134(9) 0.0163(6) Uani d 1
H H411 0.5919 0.7813 0.7935 0.020 Uiso calc 1
O O411 0.5829(3) 0.9233(2) 0.75964(7) 0.0235(5) Uani d 1

loop_
_atom_site_aniso_label
_atom_site_aniso_U_11
_atom_site_aniso_U_22
_atom_site_aniso_U_33
_atom_site_aniso_U_12
_atom_site_aniso_U_13
_atom_site_aniso_U_23
C1 0.0101(13) 0.0125(14) 0.0160(14) -0.0012(11) -0.0002(12) -0.0066(12)
C2 0.0164(14) 0.0135(14) 0.0111(13) -0.0011(12) 0.0044(11) -0.0032(12)
C3 0.0176(14) 0.0093(13) 0.0100(14) 0.0035(12) -0.0012(11) -0.0029(12)
Cl3 0.0300(4) 0.0193(4) 0.0116(3) 0.0030(3) -0.0043(3) 0.0029(3)
C4 0.0125(13) 0.0082(13) 0.0122(13) 0.0029(11) -0.0021(12) -0.0036(11)
C5 0.0128(13) 0.0074(13) 0.0128(14) -0.0027(11) -0.0020(11) 0.0002(11)
C6 0.0153(13) 0.0122(14) 0.0130(13) -0.0062(11) -0.0019(12) -0.0014(12)
C7 0.0090(13) 0.0144(14) 0.0137(14) -0.0048(11) 0.0018(11) -0.0030(12)
C8 0.0106(13) 0.0099(13) 0.0097(13) -0.0003(11) -0.0006(10) 0.0006(11)
C9 0.0080(11) 0.0093(12) 0.0097(11) -0.0001(11) -0.0011(11) -0.0004(11)
C10 0.0096(13) 0.0097(14) 0.0116(13) 0.0005(10) -0.0031(11) -0.0010(11)
C11 0.0100(13) 0.0143(15) 0.0153(14) -0.0015(11) 0.0021(11) -0.0048(11)
C12 0.0067(12) 0.0123(14) 0.0122(13) -0.0039(11) -0.0017(11) -0.0029(11)
O12 0.0322(11) 0.0125(10) 0.0173(11) -0.0066(9) 0.0088(9) 0.0001(9)
C13 0.0084(13) 0.0084(13) 0.0088(12) -0.0011(10) -0.0011(10) -0.0019(11)
C14 0.0084(12) 0.0117(14) 0.0102(13) -0.0006(11) -0.0021(11) -0.0002(11)
C15 0.0113(14) 0.0192(15) 0.0183(15) -0.0052(12) 0.0041(12) -0.0047(13)
C16 0.0105(13) 0.0179(15) 0.0178(15) -0.0014(12) 0.0048(11) -0.0079(12)
C17 0.0098(12) 0.0124(14) 0.0084(13) 0.0015(11) -0.0002(10) -0.0008(11)
C18 0.0165(14) 0.0108(13) 0.0198(15) 0.0006(12) -0.0056(12) -0.0037(12)
C19 0.0171(14) 0.0097(14) 0.0122(14) 0.0012(11) -0.0038(12) -0.0009(12)
C20 0.0111(13) 0.0103(13) 0.0110(13) 0.0016(11) -0.0008(11) -0.0005(11)
C21 0.0135(14) 0.0172(15) 0.0258(17) -0.0021(13) 0.0032(12) -0.0075(14)
C22 0.0160(14) 0.0102(14) 0.0096(13) -0.0015(11) -0.0005(11) -0.0018(11)
C23 0.0327(18) 0.0177(16) 0.0141(15) 0.0096(13) -0.0046(13) -0.0028(12)
C24 0.0279(17) 0.0143(15) 0.0126(15) 0.0059(13) -0.0037(13) 0.0010(12)
O24 0.0348(13) 0.0214(13) 0.0396(14) 0.0013(10) -0.0092(11) -0.0107(11)
O25 0.0243(11) 0.0164(11) 0.0286(12) 0.0021(10) 0.0028(11) -0.0023(9)
C25 0.0313(18) 0.0246(18) 0.0336(19) 0.0101(15) 0.0064(15) 0.0009(16)
C411 0.0160(14) 0.0197(15) 0.0132(14) -0.0001(13) -0.0031(12) -0.0044(13)
O411 0.0255(11) 0.0219(12) 0.0231(12) -0.0101(10) -0.0041(9) -0.0058(10)

loop_
_atom_type_symbol
_atom_type_description
_atom_type_scat_dispersion_real
_atom_type_scat_dispersion_imag
_atom_type_scat_source
C C 0.0033 0.0016 'International Tables Vol C Tables 4.2.6.8 and 6.1.1.4'
H H 0.0000 0.0000 'International Tables Vol C Tables 4.2.6.8 and 6.1.1.4'
Cl Cl 0.1484 0.1585 'International Tables Vol C Tables 4.2.6.8 and 6.1.1.4'
O O 0.0106 0.0060 'International Tables Vol C Tables 4.2.6.8 and 6.1.1.4'

loop_
_geom_angle_atom_site_label_1
_geom_angle_atom_site_label_2
_geom_angle_atom_site_label_3
_geom_angle
C2 C1 C10 112.0(2)
C2 C1 H1A 109.2
C10 C1 H1A 109.2
C2 C1 H1B 109.2
C10 C1 H1B 109.2
H1A C1 H1B 107.9
C3 C2 C1 109.6(2)
C3 C2 H2A 109.8
C1 C2 H2A 109.8
C3 C2 H2B 109.8
C1 C2 H2B 109.8
H2A C2 H2B 108.2
C4 C3 C2 125.3(2)
C4 C3 Cl3 121.7(2)
C2 C3 Cl3 113.0(2)
C3 C4 C411 119.9(2)
C3 C4 C5 121.7(2)
C411 C4 C5 117.7(2)
C4 C5 C6 112.4(2)
C4 C5 C10 113.0(2)
C6 C5 C10 111.3(2)
C4 C5 H5 106.6
C6 C5 H5 106.6
C10 C5 H5 106.6
C7 C6 C5 113.5(2)
C7 C6 H6A 108.9
C5 C6 H6A 108.9
C7 C6 H6B 108.9
C5 C6 H6B 108.9
H6A C6 H6B 107.7
C6 C7 C8 111.3(2)
C6 C7 H7A 109.4
C8 C7 H7A 109.4
C6 C7 H7B 109.4
C8 C7 H7B 109.4
H7A C7 H7B 108.0
C14 C8 C7 111.2(2)
C14 C8 C9 109.5(2)
C7 C8 C9 107.9(2)
C14 C8 H8 109.4
C7 C8 H8 109.4
C9 C8 H8 109.4
C8 C9 C11 111.9(2)
C8 C9 C10 113.8(2)
C11 C9 C10 112.8(2)
C8 C9 H9 105.9
C11 C9 H9 105.9
C10 C9 H9 105.9
C1 C10 C18 108.2(2)
C1 C10 C9 110.5(2)
C18 C10 C9 112.0(2)
C1 C10 C5 107.5(2)
C18 C10 C5 108.5(2)
C9 C10 C5 110.0(2)
C12 C11 C9 109.3(2)
C12 C11 H11A 109.8
C9 C11 H11A 109.8
C12 C11 H11B 109.8
C9 C11 H11B 109.8
H11A C11 H11B 108.3
O12 C12 C11 121.4(2)
O12 C12 C13 123.3(2)
C11 C12 C13 114.5(2)
C12 C13 C19 111.8(2)
C12 C13 C17 116.7(2)
C19 C13 C17 111.9(2)
C12 C13 C14 102.09(19)
C19 C13 C14 112.6(2)
C17 C13 C14 100.8(2)
C8 C14 C15 119.4(2)
C8 C14 C13 114.3(2)
C15 C14 C13 102.6(2)
C8 C14 H14 106.6
C15 C14 H14 106.6
C13 C14 H14 106.6
C14 C15 C16 104.2(2)
C14 C15 H15A 110.9
C16 C15 H15A 110.9
C14 C15 H15B 110.9
C16 C15 H15B 110.9
H15A C15 H15B 108.9
C17 C16 C15 107.0(2)
C17 C16 H16A 110.3
C15 C16 H16A 110.3
C17 C16 H16B 110.3
C15 C16 H16B 110.3
H16A C16 H16B 108.6
C13 C17 C20 117.9(2)
C13 C17 C16 103.0(2)
C20 C17 C16 112.3(2)
C13 C17 H17 107.7
C20 C17 H17 107.7
C16 C17 H17 107.7
C10 C18 H18A 109.5
C10 C18 H18B 109.5
H18A C18 H18B 109.5
C10 C18 H18C 109.5
H18A C18 H18C 109.5
H18B C18 H18C 109.5
C13 C19 H19A 109.5
C13 C19 H19B 109.5
H19A C19 H19B 109.5
C13 C19 H19C 109.5
H19A C19 H19C 109.5
H19B C19 H19C 109.5
C21 C20 C22 110.6(2)
C21 C20 C17 113.4(2)
C22 C20 C17 111.7(2)
C21 C20 H20 106.9
C22 C20 H20 106.9
C17 C20 H20 106.9
C20 C21 H21A 109.5
C20 C21 H21B 109.5
H21A C21 H21B 109.5
C20 C21 H21C 109.5
H21A C21 H21C 109.5
H21B C21 H21C 109.5
C23 C22 C20 114.4(2)
C23 C22 H22A 108.7
C20 C22 H22A 108.7
C23 C22 H22B 108.7
C20 C22 H22B 108.7
H22A C22 H22B 107.6
C24 C23 C22 111.2(2)
C24 C23 H23A 109.4
C22 C23 H23A 109.4
C24 C23 H23B 109.4
C22 C23 H23B 109.4
H23A C23 H23B 108.0
O24 C24 O25 123.2(3)
O24 C24 C23 124.8(3)
O25 C24 C23 112.0(3)
C24 O25 C25 116.2(2)
O25 C25 H25A 109.5
O25 C25 H25B 109.5
H25A C25 H25B 109.5
O25 C25 H25C 109.5
H25A C25 H25C 109.5
H25B C25 H25C 109.5
O411 C411 C4 123.8(3)
O411 C411 H411 118.1
C4 C411 H411 118.1

loop_
_geom_bond_atom_site_label_1
_geom_bond_atom_site_label_2
_geom_bond_distance
C1 C2 1.526(4)
C1 C10 1.537(4)
C1 H1A 0.9900
C1 H1B 0.9900
C2 C3 1.487(4)
C2 H2A 0.9900
C2 H2B 0.9900
C3 C4 1.342(4)
C3 Cl3 1.751(3)
C4 C411 1.472(4)
C4 C5 1.527(4)
C5 C6 1.538(4)
C5 C10 1.556(4)
C5 H5 1.0000
C6 C7 1.527(4)
C6 H6A 0.9900
C6 H6B 0.9900
C7 C8 1.532(4)
C7 H7A 0.9900
C7 H7B 0.9900
C8 C14 1.519(4)
C8 C9 1.540(3)
C8 H8 1.0000
C9 C11 1.552(4)
C9 C10 1.553(4)
C9 H9 1.0000
C10 C18 1.542(4)
C11 C12 1.509(4)
C11 H11A 0.9900
C11 H11B 0.9900
C12 O12 1.216(3)
C12 C13 1.518(4)
C13 C19 1.540(4)
C13 C17 1.541(4)
C13 C14 1.564(3)
C14 C15 1.527(4)
C14 H14 1.0000
C15 C16 1.552(4)
C15 H15A 0.9900
C15 H15B 0.9900
C16 C17 1.551(4)
C16 H16A 0.9900
C16 H16B 0.9900
C17 C20 1.543(4)
C17 H17 1.0000
C18 H18A 0.9800
C18 H18B 0.9800
C18 H18C 0.9800
C19 H19A 0.9800
C19 H19B 0.9800
C19 H19C 0.9800
C20 C21 1.528(4)
C20 C22 1.541(4)
C20 H20 1.0000
C21 H21A 0.9800
C21 H21B 0.9800
C21 H21C 0.9800
C22 C23 1.531(4)
C22 H22A 0.9900
C22 H22B 0.9900
C23 C24 1.500(4)
C23 H23A 0.9900
C23 H23B 0.9900
C24 O24 1.202(4)
C24 O25 1.335(4)
O25 C25 1.444(4)
C25 H25A 0.9800
C25 H25B 0.9800
C25 H25C 0.9800
C411 O411 1.213(4)
C411 H411 0.9500

loop_
_geom_hbond_atom_site_label_D
_geom_hbond_atom_site_label_H
_geom_hbond_atom_site_label_A
_geom_hbond_site_symmetry_A
_geom_hbond_distance_DH
_geom_hbond_distance_HA
_geom_hbond_distance_DA
_geom_hbond_angle_DHA
_geom_hbond_publ_flag
C2 H2A O12 3_556 0.99 2.44 3.061(4) 121 no
C9 H9 O411 3_646 1.00 2.48 3.456(3) 165 no
C25 H25A O24 4_546 0.99 2.55 3.224(4) 126 no

loop_
_geom_torsion_atom_site_label_1
_geom_torsion_atom_site_label_2
_geom_torsion_atom_site_label_3
_geom_torsion_atom_site_label_4
_geom_torsion
C10 C1 C2 C3 50.4(3)
C1 C2 C3 C4 -15.9(4)
C1 C2 C3 Cl3 161.28(18)
C2 C3 C4 C411 167.1(2)
Cl3 C3 C4 C411 -9.8(4)
C2 C3 C4 C5 -3.5(4)
Cl3 C3 C4 C5 179.6(2)
C3 C4 C5 C6 -138.0(3)
C411 C4 C5 C6 51.1(3)
C3 C4 C5 C10 -11.0(4)
C411 C4 C5 C10 178.1(2)
C4 C5 C6 C7 75.6(3)
C10 C5 C6 C7 -52.3(3)
C5 C6 C7 C8 56.8(3)
C6 C7 C8 C14 -177.7(2)
C6 C7 C8 C9 -57.6(3)
C14 C8 C9 C11 -50.9(3)
C7 C8 C9 C11 -172.0(2)
C14 C8 C9 C10 179.8(2)
C7 C8 C9 C10 58.7(3)
C2 C1 C10 C18 178.4(2)
C2 C1 C10 C9 55.4(3)
C2 C1 C10 C5 -64.6(3)
C8 C9 C10 C1 -173.9(2)
C11 C9 C10 C1 57.3(3)
C8 C9 C10 C18 65.4(3)
C11 C9 C10 C18 -63.4(3)
C8 C9 C10 C5 -55.4(3)
C11 C9 C10 C5 175.8(2)
C4 C5 C10 C1 42.8(3)
C6 C5 C10 C1 170.3(2)
C4 C5 C10 C18 159.6(2)
C6 C5 C10 C18 -72.8(3)
C4 C5 C10 C9 -77.5(3)
C6 C5 C10 C9 50.0(3)
C8 C9 C11 C12 51.8(3)
C10 C9 C11 C12 -178.5(2)
C9 C11 C12 O12 109.1(3)
C9 C11 C12 C13 -61.2(3)
O12 C12 C13 C19 132.2(3)
C11 C12 C13 C19 -57.7(3)
O12 C12 C13 C17 1.6(4)
C11 C12 C13 C17 171.7(2)
O12 C12 C13 C14 -107.2(3)
C11 C12 C13 C14 62.9(3)
C7 C8 C14 C15 -60.5(3)
C9 C8 C14 C15 -179.6(2)
C7 C8 C14 C13 177.6(2)
C9 C8 C14 C13 58.5(3)
C12 C13 C14 C8 -61.5(3)
C19 C13 C14 C8 58.6(3)
C17 C13 C14 C8 177.9(2)
C12 C13 C14 C15 167.7(2)
C19 C13 C14 C15 -72.2(3)
C17 C13 C14 C15 47.2(2)
C8 C14 C15 C16 -161.8(2)
C13 C14 C15 C16 -34.2(3)
C14 C15 C16 C17 8.7(3)
C12 C13 C17 C20 85.3(3)
C19 C13 C17 C20 -45.3(3)
C14 C13 C17 C20 -165.2(2)
C12 C13 C17 C16 -150.5(2)
C19 C13 C17 C16 78.9(3)
C14 C13 C17 C16 -41.0(2)
C15 C16 C17 C13 20.5(3)
C15 C16 C17 C20 148.3(2)
C13 C17 C20 C21 -57.8(3)
C16 C17 C20 C21 -177.3(2)
C13 C17 C20 C22 176.5(2)
C16 C17 C20 C22 57.0(3)
C21 C20 C22 C23 -67.6(3)
C17 C20 C22 C23 59.7(3)
C20 C22 C23 C24 171.6(2)
C22 C23 C24 O24 -78.6(4)
C22 C23 C24 O25 101.0(3)
O24 C24 O25 C25 1.2(4)
C23 C24 O25 C25 -178.3(2)
C3 C4 C411 O411 -153.8(3)
C5 C4 C411 O411 17.2(4)

_cod_database_fobs_code 2021358
